data_7207239
loop_
_publ_author_name
'Maekawa, Masahiko'
'Tominaga, Toshi'
'Sugimoto, Kunihisa'
'Okubo, Takashi'
'Kuroda-Sowa, Takayoshi'
'Munakata, Megumu'
'Kitagawa, Susumu'

_publ_section_title
;
 Framework dimensionality of copper(i) coordination polymers of
 4,4&#x2032;-bipyrimidine controlled by anions and solvents
;
_journal_issue 4
_journal_name_full CrystEngComm
_journal_page_first 1345
_journal_paper_doi 10.1039/c1ce06328f
_journal_volume 14
_journal_year 2012
_chemical_formula_moiety 'C20 H20 B2 Cu3 F8 N8, B F4'
_chemical_formula_sum 'C20 H20 B3 Cu3 F12 N8'
_chemical_formula_weight 823.49
_space_group_IT_number 15
_symmetry_cell_setting monoclinic
_symmetry_Int_Tables_number 15
_symmetry_space_group_name_Hall '-C 2yc'
_symmetry_space_group_name_H-M 'C 1 2/c 1'
_atom_sites_solution_hydrogens geom
_atom_sites_solution_primary direct
_atom_sites_solution_secondary difmap
_cell_angle_alpha 90.00
_cell_angle_beta 132.5660(10)
_cell_angle_gamma 90.00
_cell_formula_units_Z 4
_cell_length_a 20.8286(7)
_cell_length_b 12.9965(5)
_cell_length_c 15.3593(5)
_cell_measurement_reflns_used 16008
_cell_measurement_temperature 120(2)
_cell_measurement_theta_max 27.515
_cell_measurement_theta_min 3.135
_cell_volume 3062.17(19)
_computing_structure_refinement 'SHELXL-97 (Sheldrick, 2008)'
_diffrn_ambient_temperature 120(2)
_diffrn_detector_area_resol_mean 7.31
_diffrn_measured_fraction_theta_full 0.989
_diffrn_measured_fraction_theta_max 0.989
_diffrn_measurement_device_type 'Rigaku Mercury'
_diffrn_measurement_method \w
_diffrn_radiation_monochromator graphite
_diffrn_radiation_source 'fine-focus rotating anode'
_diffrn_radiation_type MoK\a
_diffrn_radiation_wavelength 0.71070
_diffrn_reflns_av_R_equivalents 0.0310
_diffrn_reflns_av_sigmaI/netI 0.0242
_diffrn_reflns_limit_h_max 26
_diffrn_reflns_limit_h_min -26
_diffrn_reflns_limit_k_max 16
_diffrn_reflns_limit_k_min -16
_diffrn_reflns_limit_l_max 19
_diffrn_reflns_limit_l_min -19
_diffrn_reflns_number 17589
_diffrn_reflns_theta_full 27.48
_diffrn_reflns_theta_max 27.48
_diffrn_reflns_theta_min 3.13
_exptl_absorpt_coefficient_mu 2.165
_exptl_absorpt_correction_T_max 0.897
_exptl_absorpt_correction_T_min 0.771
_exptl_absorpt_correction_type multi-scan
_exptl_absorpt_process_details 'Jacobson, R. (1998) Private communication'
_exptl_crystal_colour orange
_exptl_crystal_density_diffrn 1.786
_exptl_crystal_density_method 'not measured'
_exptl_crystal_description Chip
_exptl_crystal_F_000 1624
_exptl_crystal_size_max 0.20
_exptl_crystal_size_mid 0.10
_exptl_crystal_size_min 0.05
_refine_diff_density_max 0.436
_refine_diff_density_min -0.351
_refine_diff_density_rms 0.072
_refine_ls_extinction_method none
_refine_ls_goodness_of_fit_ref 1.057
_refine_ls_hydrogen_treatment constr
_refine_ls_matrix_type full
_refine_ls_number_parameters 246
_refine_ls_number_reflns 3464
_refine_ls_number_restraints 36
_refine_ls_restrained_S_all 1.054
_refine_ls_R_factor_all 0.0418
_refine_ls_R_factor_gt 0.0326
_refine_ls_shift/su_max 0.001
_refine_ls_shift/su_mean 0.000
_refine_ls_structure_factor_coef Fsqd
_refine_ls_weighting_details 'calc w=1/[\s^2^(Fo^2^)+(0.0296P)^2^+7.7916P] where P=(Fo^2^+2Fc^2^)/3'
_refine_ls_weighting_scheme calc
_refine_ls_wR_factor_gt 0.0719
_refine_ls_wR_factor_ref 0.0761
_reflns_number_gt 2955
_reflns_number_total 3464
_reflns_threshold_expression >2\s(I)
_cod_data_source_file c1ce06328f.txt
_cod_data_source_block {[Cu3(bpm)2(C2H4)2](BF4)3}n_Complex-3-CCDC829825
_cod_original_sg_symbol_Hall '-C 2yc '
_cod_original_sg_symbol_H-M 'C 2/c'
_cod_database_code 7207239

loop_
_symmetry_equiv_pos_site_id
_symmetry_equiv_pos_as_xyz
1 +X,+Y,+Z
2 -X,+Y,1/2-Z
3 -X,-Y,-Z
4 +X,-Y,1/2+Z
5 1/2+X,1/2+Y,+Z
6 1/2-X,1/2+Y,1/2-Z
7 1/2-X,1/2-Y,-Z
8 1/2+X,1/2-Y,1/2+Z

loop_
_atom_site_label
_atom_site_type_symbol
_atom_site_fract_x
_atom_site_fract_y
_atom_site_fract_z
_atom_site_U_iso_or_equiv
_atom_site_adp_type
_atom_site_occupancy
_atom_site_symmetry_multiplicity
_atom_site_calc_flag
_atom_site_refinement_flags
Cu(1) Cu 0.646763(19) 0.79161(2) 0.65980(3) 0.02276(8) Uani 1.00 1 d .
Cu(2) Cu 0.5000 0.46377(3) 0.7500 0.02355(11) Uani 1.00 2 d S
F(1) F 0.54493(11) 0.15753(15) 0.73221(17) 0.0563(5) Uani 1.00 1 d .
F(2) F 0.55954(9) 0.03477(14) 0.84819(14) 0.0408(4) Uani 1.00 1 d .
F(3) F 0.8038(4) 0.8285(4) 0.8004(6) 0.0347(10) Uani 0.74 1 d P
F(4) F 0.8650(3) 0.8697(6) 0.9886(5) 0.0444(11) Uani 0.74 1 d P
F(5) F 0.94453(19) 0.8774(4) 0.9398(3) 0.0651(13) Uani 0.74 1 d P
F(6) F 0.8374(3) 0.9947(2) 0.8625(4) 0.0504(10) Uani 0.74 1 d P
F(7) F 0.8859(10) 0.9822(9) 0.9069(12) 0.059(2) Uani 0.26 1 d P
F(8) F 0.8291(10) 0.8743(15) 0.9537(16) 0.048(3) Uani 0.26 1 d P
F(9) F 0.7946(16) 0.8576(15) 0.788(2) 0.065(6) Uani 0.26 1 d P
F(10) F 0.9299(7) 0.8163(11) 0.9498(9) 0.071(3) Uani 0.26 1 d P
N(1) N 0.66355(13) 0.67806(15) 0.76203(18) 0.0237(4) Uani 1.00 1 d .
N(2) N 0.59933(12) 0.54265(15) 0.78424(17) 0.0210(4) Uani 1.00 1 d .
N(3) N 0.59977(12) 0.39514(15) 0.90220(17) 0.0204(4) Uani 1.00 1 d .
N(4) N 0.66600(12) 0.28424(14) 1.06559(17) 0.0209(4) Uani 1.00 1 d .
C(1) C 0.74205(16) 0.6515(2) 0.8654(2) 0.0282(5) Uani 1.00 1 d .
C(2) C 0.59533(15) 0.62137(18) 0.7252(2) 0.0236(4) Uani 1.00 1 d .
C(3) C 0.75255(16) 0.56955(19) 0.9306(2) 0.0271(5) Uani 1.00 1 d .
C(4) C 0.67875(14) 0.51599(17) 0.8877(2) 0.0200(4) Uani 1.00 1 d .
C(5) C 0.67938(14) 0.42977(17) 0.9511(2) 0.0197(4) Uani 1.00 1 d .
C(6) C 0.75450(15) 0.38810(18) 1.0551(2) 0.0235(4) Uani 1.00 1 d .
C(7) C 0.74504(15) 0.31520(18) 1.1109(2) 0.0236(4) Uani 1.00 1 d .
C(8) C 0.59669(15) 0.32375(18) 0.9612(2) 0.0215(4) Uani 1.00 1 d .
C(9) C 0.6003(2) 0.9155(2) 0.6811(3) 0.0544(9) Uani 1.00 1 d .
C(10) C 0.6040(2) 0.9353(2) 0.5969(3) 0.0522(9) Uani 1.00 1 d .
B(1) B 0.5000 0.0987(3) 0.7500 0.0277(8) Uani 1.00 2 d S
B(2) B 0.8628(2) 0.8918(2) 0.8989(2) 0.0318(6) Uani 1.00 1 d .
H(1) H 0.7907 0.6897 0.8937 0.034 Uiso 1.00 1 c R
H(2) H 0.5409 0.6383 0.6529 0.028 Uiso 1.00 1 c R
H(3) H 0.8074 0.5507 1.0012 0.033 Uiso 1.00 1 c R
H(4) H 0.8093 0.4085 1.0862 0.028 Uiso 1.00 1 c R
H(5) H 0.7946 0.2867 1.1816 0.028 Uiso 1.00 1 c R
H(6) H 0.5420 0.2994 0.9272 0.026 Uiso 1.00 1 c R
H(7) H 0.5426 0.9091 0.6536 0.065 Uiso 1.00 1 c R
H(8) H 0.6413 0.9525 0.7552 0.065 Uiso 1.00 1 c R
H(9) H 0.6473 0.9849 0.6177 0.063 Uiso 1.00 1 c R
H(10) H 0.5487 0.9415 0.5161 0.063 Uiso 1.00 1 c R

loop_
_atom_site_aniso_label
_atom_site_aniso_U_11
_atom_site_aniso_U_22
_atom_site_aniso_U_33
_atom_site_aniso_U_12
_atom_site_aniso_U_13
_atom_site_aniso_U_23
Cu(1) 0.02643(16) 0.02068(15) 0.02181(16) 0.00262(11) 0.01657(14) 0.00151(11)
Cu(2) 0.01602(19) 0.0270(2) 0.0187(2) 0.0000 0.00819(17) 0.0000
F(1) 0.0280(8) 0.0600(11) 0.0631(12) 0.0057(8) 0.0237(8) 0.0345(9)
F(2) 0.0227(7) 0.0598(11) 0.0308(8) 0.0015(7) 0.0145(7) 0.0148(7)
F(3) 0.0364(19) 0.030(2) 0.0336(18) -0.0093(18) 0.0220(16) -0.0142(18)
F(4) 0.063(2) 0.0422(17) 0.037(2) -0.005(2) 0.038(2) -0.0052(18)
F(5) 0.0310(14) 0.106(3) 0.0520(18) -0.0080(17) 0.0254(13) -0.021(2)
F(6) 0.085(2) 0.0246(12) 0.057(2) -0.0054(16) 0.054(2) -0.0037(13)
F(7) 0.086(6) 0.049(4) 0.062(7) -0.034(4) 0.057(6) -0.021(4)
F(8) 0.081(8) 0.034(4) 0.061(10) -0.012(8) 0.060(7) -0.010(6)
F(9) 0.052(7) 0.041(10) 0.056(8) -0.009(7) 0.018(6) -0.024(7)
F(10) 0.048(5) 0.086(6) 0.063(5) 0.012(5) 0.031(4) 0.007(5)
N(1) 0.0261(10) 0.0226(9) 0.0219(10) 0.0006(8) 0.0161(9) 0.0014(8)
N(2) 0.0195(9) 0.0224(9) 0.0182(9) 0.0003(7) 0.0116(8) 0.0003(7)
N(3) 0.0184(9) 0.0204(9) 0.0184(9) -0.0024(7) 0.0109(8) -0.0016(7)
N(4) 0.0212(9) 0.0202(9) 0.0192(9) -0.0017(7) 0.0129(8) -0.0014(7)
C(1) 0.0241(12) 0.0301(13) 0.0270(13) -0.0024(9) 0.0159(11) 0.0026(10)
C(2) 0.0229(11) 0.0263(12) 0.0190(11) 0.0016(9) 0.0133(10) 0.0026(9)
C(3) 0.0216(11) 0.0279(12) 0.0242(12) -0.0010(9) 0.0124(10) 0.0033(9)
C(4) 0.0207(10) 0.0209(11) 0.0185(11) 0.0004(8) 0.0133(9) -0.0001(8)
C(5) 0.0192(10) 0.0210(11) 0.0181(11) -0.0009(8) 0.0122(9) -0.0019(8)
C(6) 0.0180(10) 0.0265(12) 0.0226(11) -0.0003(9) 0.0123(10) 0.0017(9)
C(7) 0.0192(10) 0.0265(12) 0.0198(11) 0.0016(9) 0.0111(9) 0.0026(9)
C(8) 0.0182(10) 0.0230(11) 0.0178(11) -0.0027(8) 0.0101(9) -0.0019(8)
C(9) 0.090(2) 0.0357(16) 0.068(2) 0.0283(17) 0.065(2) 0.0125(15)
C(10) 0.084(2) 0.0303(15) 0.068(2) 0.0274(16) 0.061(2) 0.0222(15)
B(1) 0.0155(17) 0.034(2) 0.025(2) 0.0000 0.0103(16) 0.0000
B(2) 0.0353(16) 0.0320(15) 0.0298(16) -0.0080(12) 0.0227(14) -0.0100(12)

loop_
_atom_type_symbol
_atom_type_description
_atom_type_scat_dispersion_real
_atom_type_scat_dispersion_imag
_atom_type_scat_source
C C 0.0033 0.0016 'International Tables Vol C Tables 4.2.6.8 and 6.1.1.4'
H H 0.0000 0.0000 'International Tables Vol C Tables 4.2.6.8 and 6.1.1.4'
B B 0.0013 0.0007 'International Tables Vol C Tables 4.2.6.8 and 6.1.1.4'
Cu Cu 0.3201 1.2651 'International Tables Vol C Tables 4.2.6.8 and 6.1.1.4'
F F 0.0171 0.0103 'International Tables Vol C Tables 4.2.6.8 and 6.1.1.4'
N N 0.0061 0.0033 'International Tables Vol C Tables 4.2.6.8 and 6.1.1.4'

loop_
_geom_angle_atom_site_label_1
_geom_angle_atom_site_label_2
_geom_angle_atom_site_label_3
_geom_angle
_geom_angle_publ_flag
_geom_angle_site_symmetry_1
_geom_angle_site_symmetry_3
N(1) Cu(1) N(4) 100.91(10) yes . 4_564
N(1) Cu(1) C(9) 108.02(18) yes . .
N(1) Cu(1) C(10) 147.6(2) yes . .
N(4) Cu(1) C(9) 149.65(15) yes 4_564 .
N(4) Cu(1) C(10) 110.49(18) yes 4_564 .
C(9) Cu(1) C(10) 39.8(2) yes . .
N(2) Cu(2) N(2) 119.46(8) yes . 2_656
N(2) Cu(2) N(3) 81.47(9) yes . .
N(2) Cu(2) N(3) 126.69(11) yes . 2_656
N(2) Cu(2) N(3) 126.69(11) yes 2_656 .
N(2) Cu(2) N(3) 81.47(9) yes 2_656 2_656
N(3) Cu(2) N(3) 127.08(7) yes . 2_656
F(9) F(3) B(2) 76(3) yes . .
F(8) F(4) B(2) 84(3) yes . .
F(7) F(5) F(10) 120.7(13) yes . .
F(7) F(5) B(2) 47.2(6) yes . .
F(10) F(5) B(2) 74.9(10) yes . .
F(7) F(6) B(2) 61.8(10) yes . .
F(5) F(7) F(6) 134.7(12) yes . .
F(5) F(7) B(2) 54.0(5) yes . .
F(6) F(7) B(2) 85.6(13) yes . .
F(4) F(8) B(2) 73(3) yes . .
F(3) F(9) B(2) 87(3) yes . .
F(5) F(10) B(2) 67.7(9) yes . .
Cu(1) N(1) C(1) 122.9(2) yes . .
Cu(1) N(1) C(2) 120.07(14) yes . .
C(1) N(1) C(2) 117.0(2) yes . .
Cu(2) N(2) C(2) 128.83(14) yes . .
Cu(2) N(2) C(4) 113.4(2) yes . .
C(2) N(2) C(4) 117.4(2) yes . .
Cu(2) N(3) C(5) 114.47(18) yes . .
Cu(2) N(3) C(8) 128.09(17) yes . .
C(5) N(3) C(8) 117.40(17) yes . .
Cu(1) N(4) C(7) 123.18(16) yes 4_565 .
Cu(1) N(4) C(8) 118.3(2) yes 4_565 .
C(7) N(4) C(8) 117.2(2) yes . .
N(1) C(1) C(3) 121.8(2) yes . .
N(1) C(1) H(1) 119.1 yes . .
C(3) C(1) H(1) 119.1 yes . .
N(1) C(2) N(2) 125.12(17) yes . .
N(1) C(2) H(2) 117.4 yes . .
N(2) C(2) H(2) 117.4 yes . .
C(1) C(3) C(4) 117.72(19) yes . .
C(1) C(3) H(3) 121.1 yes . .
C(4) C(3) H(3) 121.1 yes . .
N(2) C(4) C(3) 120.9(2) yes . .
N(2) C(4) C(5) 115.3(2) yes . .
C(3) C(4) C(5) 123.76(17) yes . .
N(3) C(5) C(4) 115.15(17) yes . .
N(3) C(5) C(6) 121.0(2) yes . .
C(4) C(5) C(6) 123.8(2) yes . .
C(5) C(6) C(7) 117.5(2) yes . .
C(5) C(6) H(4) 121.3 yes . .
C(7) C(6) H(4) 121.2 yes . .
N(4) C(7) C(6) 121.62(18) yes . .
N(4) C(7) H(5) 119.2 yes . .
C(6) C(7) H(5) 119.2 yes . .
N(3) C(8) N(4) 125.1(2) yes . .
N(3) C(8) H(6) 117.4 yes . .
N(4) C(8) H(6) 117.4 yes . .
Cu(1) C(9) C(10) 70.0(2) yes . .
Cu(1) C(9) H(7) 116.6 yes . .
Cu(1) C(9) H(8) 116.6 yes . .
C(10) C(9) H(7) 116.6 yes . .
C(10) C(9) H(8) 116.7 yes . .
H(7) C(9) H(8) 113.6 yes . .
Cu(1) C(10) C(9) 70.3(2) yes . .
Cu(1) C(10) H(9) 116.6 yes . .
Cu(1) C(10) H(10) 116.6 yes . .
C(9) C(10) H(9) 116.6 yes . .
C(9) C(10) H(10) 116.6 yes . .
H(9) C(10) H(10) 113.6 yes . .
F(1) B(1) F(1) 112.2(3) yes . 2_656
F(1) B(1) F(2) 108.53(10) yes . .
F(1) B(1) F(2) 109.98(13) yes . 2_656
F(1) B(1) F(2) 109.98(13) yes 2_656 .
F(1) B(1) F(2) 108.53(10) yes 2_656 2_656
F(2) B(1) F(2) 107.5(2) yes . 2_656
F(3) B(2) F(4) 111.7(6) yes . .
F(3) B(2) F(5) 108.9(5) yes . .
F(3) B(2) F(6) 108.0(3) yes . .
F(3) B(2) F(7) 131.3(8) yes . .
F(3) B(2) F(8) 97.0(8) yes . .
F(3) B(2) F(9) 17.0(8) yes . .
F(3) B(2) F(10) 90.4(5) yes . .
F(4) B(2) F(5) 108.8(3) yes . .
F(4) B(2) F(6) 110.3(5) yes . .
F(4) B(2) F(7) 110.5(10) yes . .
F(4) B(2) F(8) 22.7(5) yes . .
F(4) B(2) F(9) 119.4(18) yes . .
F(4) B(2) F(10) 87.2(8) yes . .
F(5) B(2) F(6) 109.0(4) yes . .
F(5) B(2) F(7) 78.8(9) yes . .
F(5) B(2) F(8) 131.2(6) yes . .
F(5) B(2) F(9) 116.6(18) yes . .
F(5) B(2) F(10) 37.4(7) yes . .
F(6) B(2) F(7) 32.6(7) yes . .
F(6) B(2) F(8) 100.6(9) yes . .
F(6) B(2) F(9) 91.0(8) yes . .
F(6) B(2) F(10) 146.4(7) yes . .
F(7) B(2) F(8) 113.8(14) yes . .
F(7) B(2) F(9) 115.9(12) yes . .
F(7) B(2) F(10) 115.0(10) yes . .
F(8) B(2) F(9) 100.3(19) yes . .
F(8) B(2) F(10) 104.8(10) yes . .
F(9) B(2) F(10) 105.4(12) yes . .

loop_
_geom_bond_atom_site_label_1
_geom_bond_atom_site_label_2
_geom_bond_distance
_geom_bond_publ_flag
_geom_bond_site_symmetry_2
Cu(1) N(1) 2.006(2) yes .
Cu(1) N(4) 2.003(3) yes 4_564
Cu(2) N(2) 2.034(2) yes .
Cu(2) N(2) 2.034(2) yes 2_656
Cu(2) N(3) 2.0017(16) yes .
Cu(2) N(3) 2.0017(16) yes 2_656
F(3) F(9) 0.41(2) yes .
F(3) B(2) 1.400(6) yes .
F(4) F(8) 0.555(15) yes .
F(4) B(2) 1.377(10) yes .
F(5) F(7) 1.663(16) yes .
F(5) F(10) 0.901(17) yes .
F(5) B(2) 1.372(5) yes .
F(6) F(7) 0.761(16) yes .
F(6) B(2) 1.407(4) yes .
F(7) B(2) 1.244(14) yes .
F(8) B(2) 1.43(3) yes .
F(9) B(2) 1.36(2) yes .
F(10) B(2) 1.433(14) yes .
N(1) C(1) 1.342(2) yes .
C(1) H(1) 0.930 yes .
C(2) H(2) 0.930 yes .
C(3) C(4) 1.382(4) yes .
C(3) H(3) 0.930 yes .
C(4) C(5) 1.479(4) yes .
C(5) C(6) 1.383(2) yes .
C(6) C(7) 1.378(4) yes .
C(6) H(4) 0.930 yes .
C(7) H(5) 0.930 yes .
C(8) H(6) 0.930 yes .
C(9) C(10) 1.370(9) yes .
C(9) H(7) 0.970 yes .
C(9) H(8) 0.970 yes .
C(10) H(9) 0.970 yes .
C(10) H(10) 0.970 yes .

loop_
_geom_contact_atom_site_label_1
_geom_contact_atom_site_label_2
_geom_contact_distance
_geom_contact_site_symmetry_2
Cu(1) F(3) 2.457(7) .
Cu(1) F(8) 3.573(15) .
Cu(1) F(9) 2.43(2) .
Cu(1) C(2) 2.917(3) .
Cu(1) C(7) 2.960(3) 4_564
Cu(1) C(8) 2.887(3) 4_564
Cu(1) C(9) 2.017(4) .
Cu(1) C(10) 2.013(2) .
Cu(1) H(2) 2.919 .
Cu(1) H(5) 3.038 4_564
Cu(1) H(6) 2.894 4_564
Cu(1) H(7) 2.601 .
Cu(1) H(8) 2.601 .
Cu(1) H(9) 2.596 .
Cu(1) H(10) 2.596 .
Cu(2) C(2) 3.050(3) .
Cu(2) C(2) 3.050(3) 2_656
Cu(2) C(4) 2.854(2) .
Cu(2) C(4) 2.854(2) 2_656
Cu(2) C(5) 2.8429(18) .
Cu(2) C(5) 2.8429(18) 2_656
Cu(2) C(8) 3.009(2) .
Cu(2) C(8) 3.009(2) 2_656
Cu(2) H(2) 3.134 .
Cu(2) H(2) 3.134 2_656
Cu(2) H(6) 3.085 .
Cu(2) H(6) 3.085 2_656
F(1) F(1) 2.277(4) 2_656
F(1) F(2) 2.274(2) 2_656
F(1) C(6) 3.164(2) 7_657
F(1) C(7) 3.287(3) 7_657
F(1) C(8) 3.215(2) 2_656
F(1) B(1) 1.371(3) .
F(1) H(4) 2.505 7_657
F(1) H(5) 2.732 7_657
F(1) H(6) 3.552 .
F(1) H(6) 2.584 2_656
F(1) H(7) 3.437 1_545
F(1) H(8) 3.208 1_545
F(1) H(10) 3.153 3_666
F(2) F(1) 2.274(2) 2_656
F(2) F(2) 2.2646(18) 2_656
F(2) C(3) 3.273(2) 7_657
F(2) C(6) 3.229(3) 7_657
F(2) C(9) 3.557(6) 1_545
F(2) C(9) 3.415(6) 2_646
F(2) C(10) 3.289(6) 4_565
F(2) B(1) 1.404(2) .
F(2) H(3) 2.365 7_657
F(2) H(4) 2.301 7_657
F(2) H(7) 3.210 1_545
F(2) H(7) 2.668 2_646
F(2) H(8) 3.060 1_545
F(2) H(8) 3.489 2_646
F(2) H(9) 3.210 4_565
F(2) H(10) 2.754 4_565
F(3) Cu(1) 2.457(7) .
F(3) F(4) 2.299(12) .
F(3) F(5) 2.256(7) .
F(3) F(6) 2.272(7) .
F(3) F(7) 2.410(13) .
F(3) F(8) 2.12(2) .
F(3) F(10) 2.010(11) .
F(3) N(1) 3.221(10) .
F(3) N(4) 3.064(6) 4_564
F(3) C(1) 3.111(10) .
F(3) C(7) 2.939(8) 4_564
F(3) C(9) 3.478(10) .
F(3) C(10) 3.379(7) .
F(3) H(1) 2.432 .
F(3) H(5) 2.266 4_564
F(3) H(8) 3.371 .
F(3) H(9) 3.203 .
F(4) F(3) 2.299(12) .
F(4) F(5) 2.235(10) .
F(4) F(6) 2.284(9) .
F(4) F(7) 2.15(2) .
F(4) F(9) 2.36(3) .
F(4) F(10) 1.94(2) .
F(4) N(2) 3.243(9) 7_667
F(4) N(3) 3.321(8) 7_667
F(4) C(1) 3.409(7) .
F(4) C(2) 3.556(5) 8_565
F(4) C(3) 3.503(10) 7_667
F(4) C(4) 2.999(9) 7_667
F(4) C(5) 3.109(8) 7_667
F(4) H(1) 2.634 .
F(4) H(2) 2.701 8_565
F(5) F(3) 2.256(7) .
F(5) F(4) 2.235(10) .
F(5) F(6) 2.264(6) .
F(5) F(7) 3.178(15) 3_777
F(5) F(8) 2.55(2) .
F(5) F(9) 2.33(2) .
F(5) C(2) 3.234(4) 8_565
F(5) C(8) 3.038(6) 5_555
F(5) H(2) 2.428 8_565
F(5) H(6) 2.392 5_555
F(6) F(3) 2.272(7) .
F(6) F(4) 2.284(9) .
F(6) F(5) 2.264(6) .
F(6) F(8) 2.18(2) .
F(6) F(9) 1.98(2) .
F(6) F(10) 2.719(14) .
F(6) N(1) 3.047(6) 6_656
F(6) N(2) 3.349(9) 6_656
F(6) N(3) 3.230(6) 7_667
F(6) N(4) 3.097(4) 7_667
F(6) C(1) 3.363(5) 6_656
F(6) C(2) 3.006(8) 6_656
F(6) C(5) 3.263(8) 7_667
F(6) C(6) 3.298(8) 7_667
F(6) C(7) 3.190(6) 7_667
F(6) C(8) 3.124(5) 7_667
F(6) H(2) 3.281 6_656
F(6) H(6) 3.596 7_667
F(6) H(8) 3.257 .
F(6) H(9) 3.113 .
F(7) F(3) 2.410(13) .
F(7) F(4) 2.15(2) .
F(7) F(5) 3.178(15) 3_777
F(7) F(7) 3.55(2) 3_777
F(7) F(8) 2.24(3) .
F(7) F(9) 2.21(2) .
F(7) F(10) 2.260(19) .
F(7) N(1) 3.265(15) 6_656
F(7) N(2) 3.25(2) 6_656
F(7) N(3) 3.17(2) 7_667
F(7) N(4) 3.344(15) 7_667
F(7) C(2) 2.94(2) 6_656
F(7) C(5) 3.45(2) 7_667
F(7) C(8) 3.099(16) 7_667
F(7) H(2) 3.030 6_656
F(7) H(2) 3.263 8_565
F(7) H(6) 3.410 7_667
F(8) Cu(1) 3.573(15) .
F(8) F(3) 2.12(2) .
F(8) F(5) 2.55(2) .
F(8) F(6) 2.18(2) .
F(8) F(7) 2.24(3) .
F(8) F(9) 2.14(4) .
F(8) F(10) 2.27(3) .
F(8) N(2) 3.39(2) 7_667
F(8) N(3) 3.41(2) 7_667
F(8) C(1) 3.191(19) .
F(8) C(3) 3.27(2) 7_667
F(8) C(4) 2.92(2) 7_667
F(8) C(5) 3.00(2) 7_667
F(8) C(6) 3.50(2) 7_667
F(8) H(1) 2.500 .
F(8) H(2) 3.254 8_565
F(8) H(3) 3.491 7_667
F(8) H(8) 3.082 .
F(9) Cu(1) 2.43(2) .
F(9) F(4) 2.36(3) .
F(9) F(5) 2.33(2) .
F(9) F(6) 1.98(2) .
F(9) F(7) 2.21(2) .
F(9) F(8) 2.14(4) .
F(9) F(10) 2.22(2) .
F(9) N(1) 3.41(3) .
F(9) N(4) 3.14(2) 4_564
F(9) C(1) 3.40(3) .
F(9) C(7) 3.11(2) 4_564
F(9) C(9) 3.27(3) .
F(9) C(10) 3.10(2) .
F(9) H(1) 2.759 .
F(9) H(5) 2.483 4_564
F(9) H(8) 3.134 .
F(9) H(9) 2.851 .
F(10) F(3) 2.010(11) .
F(10) F(4) 1.94(2) .
F(10) F(6) 2.719(14) .
F(10) F(7) 2.260(19) .
F(10) F(8) 2.27(3) .
F(10) F(9) 2.22(2) .
F(10) C(2) 3.272(9) 8_565
F(10) C(8) 3.359(18) 5_555
F(10) H(1) 2.912 .
F(10) H(2) 2.380 8_565
F(10) H(5) 3.317 4_564
F(10) H(6) 2.592 5_555
N(1) F(3) 3.221(10) .
N(1) F(6) 3.047(6) 6_646
N(1) F(7) 3.265(15) 6_646
N(1) F(9) 3.41(3) .
N(1) C(2) 1.340(3) .
N(1) C(3) 2.374(3) .
N(1) C(4) 2.727(3) .
N(1) C(9) 3.255(3) .
N(1) H(2) 1.951 .
N(1) H(3) 3.212 .
N(1) H(7) 3.529 .
N(1) H(8) 3.589 .
N(2) F(4) 3.243(9) 7_667
N(2) F(6) 3.349(9) 6_646
N(2) F(7) 3.25(2) 6_646
N(2) F(8) 3.39(2) 7_667
N(2) C(2) 1.331(3) .
N(2) C(3) 2.378(2) .
N(2) C(4) 1.351(2) .
N(2) C(5) 2.391(3) .
N(2) H(2) 1.944 .
N(2) H(3) 3.219 .
N(3) F(4) 3.321(8) 7_667
N(3) F(6) 3.230(6) 7_667
N(3) F(7) 3.17(2) 7_667
N(3) F(8) 3.41(2) 7_667
N(3) C(4) 2.391(4) .
N(3) C(5) 1.353(3) .
N(3) C(6) 2.381(2) .
N(3) C(7) 2.718(2) .
N(3) C(8) 1.329(4) .
N(3) H(4) 3.222 .
N(3) H(6) 1.941 .
N(4) F(3) 3.064(6) 4_565
N(4) F(6) 3.097(4) 7_667
N(4) F(7) 3.344(15) 7_667
N(4) F(9) 3.14(2) 4_565
N(4) C(5) 2.722(4) .
N(4) C(6) 2.377(4) .
N(4) C(7) 1.344(3) .
N(4) C(8) 1.337(2) .
N(4) C(10) 3.299(4) 4_565
N(4) H(4) 3.216 .
N(4) H(5) 1.973 .
N(4) H(6) 1.949 .
N(4) H(10) 3.555 4_565
C(1) F(3) 3.111(10) .
C(1) F(4) 3.409(7) .
C(1) F(6) 3.363(5) 6_646
C(1) F(8) 3.191(19) .
C(1) F(9) 3.40(3) .
C(1) C(2) 2.286(3) .
C(1) C(3) 1.375(4) .
C(1) C(4) 2.360(4) .
C(1) H(2) 3.120 .
C(1) H(3) 2.019 .
C(1) H(9) 3.043 6_646
C(2) Cu(1) 2.917(3) .
C(2) Cu(2) 3.050(3) .
C(2) F(4) 3.556(5) 8_464
C(2) F(5) 3.234(4) 8_464
C(2) F(6) 3.006(8) 6_646
C(2) F(7) 2.94(2) 6_646
C(2) F(10) 3.272(10) 8_464
C(2) N(1) 1.340(3) .
C(2) N(2) 1.331(3) .
C(2) C(1) 2.286(3) .
C(2) C(3) 2.674(2) .
C(2) C(4) 2.292(3) .
C(2) H(1) 3.130 .
C(3) F(2) 3.273(2) 7_657
C(3) F(4) 3.503(10) 7_667
C(3) F(8) 3.27(2) 7_667
C(3) N(1) 2.374(3) .
C(3) N(2) 2.378(2) .
C(3) C(1) 1.375(4) .
C(3) C(2) 2.674(2) .
C(3) C(5) 2.524(4) .
C(3) C(6) 3.018(4) .
C(3) H(1) 2.000 .
C(3) H(4) 2.769 .
C(3) H(9) 2.865 6_646
C(4) Cu(2) 2.854(2) .
C(4) F(4) 2.999(9) 7_667
C(4) F(8) 2.92(2) 7_667
C(4) N(1) 2.727(3) .
C(4) N(2) 1.351(2) .
C(4) N(3) 2.391(4) .
C(4) C(1) 2.360(4) .
C(4) C(2) 2.292(3) .
C(4) C(6) 2.525(3) .
C(4) H(1) 3.201 .
C(4) H(2) 3.126 .
C(4) H(3) 2.026 .
C(4) H(4) 2.725 .
C(5) Cu(2) 2.8429(18) .
C(5) F(4) 3.109(8) 7_667
C(5) F(6) 3.263(8) 7_667
C(5) F(7) 3.45(2) 7_667
C(5) F(8) 3.00(2) 7_667
C(5) N(2) 2.391(3) .
C(5) N(3) 1.353(3) .
C(5) N(4) 2.722(4) .
C(5) C(3) 2.524(4) .
C(5) C(7) 2.360(3) .
C(5) C(8) 2.292(4) .
C(5) H(3) 2.720 .
C(5) H(4) 2.027 .
C(5) H(5) 3.202 .
C(5) H(6) 3.126 .
C(6) F(1) 3.164(2) 7_657
C(6) F(2) 3.229(3) 7_657
C(6) F(6) 3.298(8) 7_667
C(6) F(8) 3.50(2) 7_667
C(6) N(3) 2.381(2) .
C(6) N(4) 2.377(4) .
C(6) C(3) 3.018(4) .
C(6) C(4) 2.525(3) .
C(6) C(8) 2.678(4) .
C(6) H(3) 2.757 .
C(6) H(5) 2.004 .
C(6) H(8) 2.989 7_667
C(7) Cu(1) 2.960(3) 4_565
C(7) F(1) 3.287(3) 7_657
C(7) F(3) 2.939(8) 4_565
C(7) F(6) 3.190(6) 7_667
C(7) F(9) 3.11(2) 4_565
C(7) N(3) 2.718(2) .
C(7) N(4) 1.344(3) .
C(7) C(5) 2.360(3) .
C(7) C(8) 2.288(2) .
C(7) H(4) 2.023 .
C(7) H(6) 3.121 .
C(7) H(8) 3.516 7_667
C(8) Cu(1) 2.887(3) 4_565
C(8) Cu(2) 3.009(2) .
C(8) F(1) 3.215(2) 2_656
C(8) F(5) 3.038(6) 5_445
C(8) F(6) 3.124(5) 7_667
C(8) F(7) 3.099(16) 7_667
C(8) F(10) 3.359(18) 5_445
C(8) N(3) 1.329(4) .
C(8) N(4) 1.337(2) .
C(8) C(5) 2.292(4) .
C(8) C(6) 2.678(4) .
C(8) C(7) 2.288(2) .
C(8) H(5) 3.131 .
C(9) Cu(1) 2.017(4) .
C(9) F(2) 3.557(6) 1_565
C(9) F(2) 3.415(6) 2_666
C(9) F(3) 3.478(10) .
C(9) F(9) 3.27(3) .
C(9) N(1) 3.255(3) .
C(9) H(4) 3.528 7_667
C(9) H(9) 2.002 .
C(9) H(10) 2.002 .
C(9) H(10) 3.089 3_676
C(10) Cu(1) 2.013(2) .
C(10) F(2) 3.289(6) 4_564
C(10) F(3) 3.379(7) .
C(10) F(9) 3.10(2) .
C(10) N(4) 3.299(4) 4_564
C(10) H(3) 3.419 6_656
C(10) H(7) 2.003 .
C(10) H(7) 3.511 3_676
C(10) H(8) 2.003 .
C(10) H(10) 2.868 3_676
B(1) F(1) 1.371(3) .
B(1) F(1) 1.371(3) 2_656
B(1) F(2) 1.404(2) .
B(1) F(2) 1.404(2) 2_656
B(1) H(4) 2.931 7_657
B(1) H(4) 2.931 8_454
B(1) H(6) 3.428 .
B(1) H(6) 3.428 2_656
B(1) H(7) 3.292 1_545
B(1) H(7) 3.292 2_646
B(1) H(8) 3.457 1_545
B(1) H(8) 3.457 2_646
B(1) H(10) 3.520 3_666
B(1) H(10) 3.520 4_565
B(2) H(1) 2.999 .
B(2) H(2) 3.091 8_565
B(2) H(5) 3.482 4_564
H(1) F(3) 2.432 .
H(1) F(4) 2.634 .
H(1) F(8) 2.500 .
H(1) F(9) 2.759 .
H(1) F(10) 2.912 .
H(1) C(2) 3.130 .
H(1) C(3) 2.000 .
H(1) C(4) 3.201 .
H(1) B(2) 2.999 .
H(1) H(3) 2.308 .
H(1) H(5) 3.328 4_564
H(1) H(9) 3.015 6_646
H(2) Cu(1) 2.919 .
H(2) Cu(2) 3.134 .
H(2) F(4) 2.701 8_464
H(2) F(5) 2.428 8_464
H(2) F(6) 3.281 6_646
H(2) F(7) 3.030 6_646
H(2) F(7) 3.263 8_464
H(2) F(8) 3.254 8_464
H(2) F(10) 2.380 8_464
H(2) N(1) 1.951 .
H(2) N(2) 1.944 .
H(2) C(1) 3.120 .
H(2) C(4) 3.126 .
H(2) B(2) 3.091 8_464
H(2) H(6) 3.574 4_564
H(2) H(7) 3.518 .
H(3) F(2) 2.365 7_657
H(3) F(8) 3.491 7_667
H(3) N(1) 3.212 .
H(3) N(2) 3.219 .
H(3) C(1) 2.019 .
H(3) C(4) 2.026 .
H(3) C(5) 2.720 .
H(3) C(6) 2.757 .
H(3) C(10) 3.419 6_646
H(3) H(1) 2.308 .
H(3) H(4) 2.248 .
H(3) H(8) 3.119 7_667
H(3) H(9) 2.699 6_646
H(3) H(10) 3.485 6_646
H(4) F(1) 2.505 7_657
H(4) F(2) 2.301 7_657
H(4) N(3) 3.222 .
H(4) N(4) 3.216 .
H(4) C(3) 2.769 .
H(4) C(4) 2.725 .
H(4) C(5) 2.027 .
H(4) C(7) 2.023 .
H(4) C(9) 3.528 7_667
H(4) B(1) 2.931 7_657
H(4) H(3) 2.248 .
H(4) H(5) 2.314 .
H(4) H(8) 2.620 7_667
H(5) Cu(1) 3.038 4_565
H(5) F(1) 2.732 7_657
H(5) F(3) 2.266 4_565
H(5) F(9) 2.483 4_565
H(5) F(10) 3.317 4_565
H(5) N(4) 1.973 .
H(5) C(5) 3.202 .
H(5) C(6) 2.004 .
H(5) C(8) 3.131 .
H(5) B(2) 3.482 4_565
H(5) H(1) 3.328 4_565
H(5) H(4) 2.314 .
H(5) H(8) 3.530 7_667
H(6) Cu(1) 2.894 4_565
H(6) Cu(2) 3.085 .
H(6) F(1) 3.552 .
H(6) F(1) 2.584 2_656
H(6) F(5) 2.392 5_445
H(6) F(6) 3.596 7_667
H(6) F(7) 3.410 7_667
H(6) F(10) 2.592 5_445
H(6) N(3) 1.941 .
H(6) N(4) 1.949 .
H(6) C(5) 3.126 .
H(6) C(7) 3.121 .
H(6) B(1) 3.428 .
H(6) H(2) 3.574 4_565
H(6) H(10) 3.379 4_565
H(7) Cu(1) 2.601 .
H(7) F(1) 3.437 1_565
H(7) F(2) 3.210 1_565
H(7) F(2) 2.668 2_666
H(7) N(1) 3.529 .
H(7) C(10) 2.003 .
H(7) C(10) 3.511 3_676
H(7) B(1) 3.292 1_565
H(7) H(2) 3.518 .
H(7) H(8) 1.624 .
H(7) H(9) 2.766 .
H(7) H(9) 3.551 3_676
H(7) H(10) 2.240 .
H(7) H(10) 2.734 3_676
H(8) Cu(1) 2.601 .
H(8) F(1) 3.208 1_565
H(8) F(2) 3.060 1_565
H(8) F(2) 3.489 2_666
H(8) F(3) 3.371 .
H(8) F(6) 3.257 .
H(8) F(8) 3.082 .
H(8) F(9) 3.134 .
H(8) N(1) 3.589 .
H(8) C(6) 2.989 7_667
H(8) C(7) 3.516 7_667
H(8) C(10) 2.003 .
H(8) B(1) 3.457 1_565
H(8) H(3) 3.119 7_667
H(8) H(4) 2.620 7_667
H(8) H(5) 3.530 7_667
H(8) H(7) 1.624 .
H(8) H(9) 2.240 .
H(8) H(10) 2.766 .
H(8) H(10) 3.551 3_676
H(9) Cu(1) 2.596 .
H(9) F(2) 3.210 4_564
H(9) F(3) 3.203 .
H(9) F(6) 3.113 .
H(9) F(9) 2.851 .
H(9) C(1) 3.043 6_656
H(9) C(3) 2.865 6_656
H(9) C(9) 2.002 .
H(9) H(1) 3.015 6_656
H(9) H(3) 2.699 6_656
H(9) H(7) 2.766 .
H(9) H(7) 3.551 3_676
H(9) H(8) 2.240 .
H(9) H(10) 1.623 .
H(9) H(10) 3.233 3_676
H(10) Cu(1) 2.596 .
H(10) F(1) 3.153 3_666
H(10) F(2) 2.754 4_564
H(10) N(4) 3.555 4_564
H(10) C(9) 2.002 .
H(10) C(9) 3.089 3_676
H(10) C(10) 2.868 3_676
H(10) B(1) 3.520 3_666
H(10) H(3) 3.485 6_656
H(10) H(6) 3.379 4_564
H(10) H(7) 2.240 .
H(10) H(7) 2.734 3_676
H(10) H(8) 2.766 .
H(10) H(8) 3.551 3_676
H(10) H(9) 1.623 .
H(10) H(9) 3.233 3_676
H(10) H(10) 2.306 3_676

loop_
_geom_torsion_atom_site_label_1
_geom_torsion_atom_site_label_2
_geom_torsion_atom_site_label_3
_geom_torsion_atom_site_label_4
_geom_torsion
_geom_torsion_site_symmetry_1
_geom_torsion_site_symmetry_3
_geom_torsion_site_symmetry_4
N(1) Cu(1) N(4) C(7) -73.5(2) . 4_564 4_564
N(1) Cu(1) N(4) C(8) 92.75(19) . 4_564 4_564
N(4) Cu(1) N(1) C(1) 86.3(2) 4_564 . .
N(4) Cu(1) N(1) C(2) -90.2(2) 4_564 . .
N(1) Cu(1) C(9) C(10) -176.02(19) . . .
N(1) Cu(1) C(9) H(7) -65.5 . . .
N(1) Cu(1) C(9) H(8) 73.4 . . .
C(9) Cu(1) N(1) C(1) -103.0(2) . . .
C(9) Cu(1) N(1) C(2) 80.5(2) . . .
N(1) Cu(1) C(10) C(9) 7.1(3) . . .
N(1) Cu(1) C(10) H(9) 117.7 . . .
N(1) Cu(1) C(10) H(10) -103.6 . . .
C(10) Cu(1) N(1) C(1) -107.7(3) . . .
C(10) Cu(1) N(1) C(2) 75.8(3) . . .
N(4) Cu(1) C(9) C(10) -14.3(3) 4_564 . .
N(4) Cu(1) C(9) H(7) 96.3 4_564 . .
N(4) Cu(1) C(9) H(8) -124.8 4_564 . .
C(9) Cu(1) N(4) C(7) 124.1(3) . 4_564 4_564
C(9) Cu(1) N(4) C(8) -69.6(3) . 4_564 4_564
N(4) Cu(1) C(10) C(9) 172.35(19) 4_564 . .
N(4) Cu(1) C(10) H(9) -77.0 4_564 . .
N(4) Cu(1) C(10) H(10) 61.7 4_564 . .
C(10) Cu(1) N(4) C(7) 114.4(2) . 4_564 4_564
C(10) Cu(1) N(4) C(8) -79.3(2) . 4_564 4_564
C(9) Cu(1) C(10) H(9) 110.6 . . .
C(9) Cu(1) C(10) H(10) -110.6 . . .
C(10) Cu(1) C(9) H(7) 110.6 . . .
C(10) Cu(1) C(9) H(8) -110.5 . . .
N(2) Cu(2) N(2) C(2) -47.7(3) . 2_656 2_656
N(2) Cu(2) N(2) C(4) 125.2(2) . 2_656 2_656
N(2) Cu(2) N(2) C(2) -47.7(3) 2_656 . .
N(2) Cu(2) N(2) C(4) 125.2(2) 2_656 . .
N(2) Cu(2) N(3) C(5) -0.7(2) . . .
N(2) Cu(2) N(3) C(8) 176.9(2) . . .
N(3) Cu(2) N(2) C(2) -175.3(2) . . .
N(3) Cu(2) N(2) C(4) -2.4(2) . . .
N(2) Cu(2) N(3) C(5) -121.3(2) . 2_656 2_656
N(2) Cu(2) N(3) C(8) 56.3(2) . 2_656 2_656
N(3) Cu(2) N(2) C(2) 54.3(3) 2_656 . .
N(3) Cu(2) N(2) C(4) -132.8(2) 2_656 . .
N(2) Cu(2) N(3) C(5) -121.3(2) 2_656 . .
N(2) Cu(2) N(3) C(8) 56.3(2) 2_656 . .
N(3) Cu(2) N(2) C(2) 54.3(3) . 2_656 2_656
N(3) Cu(2) N(2) C(4) -132.8(2) . 2_656 2_656
N(2) Cu(2) N(3) C(5) -0.7(2) 2_656 2_656 2_656
N(2) Cu(2) N(3) C(8) 176.9(2) 2_656 2_656 2_656
N(3) Cu(2) N(2) C(2) -175.3(2) 2_656 2_656 2_656
N(3) Cu(2) N(2) C(4) -2.4(2) 2_656 2_656 2_656
N(3) Cu(2) N(3) C(5) 129.4(2) . 2_656 2_656
N(3) Cu(2) N(3) C(8) -53.1(3) . 2_656 2_656
N(3) Cu(2) N(3) C(5) 129.4(2) 2_656 . .
N(3) Cu(2) N(3) C(8) -53.1(3) 2_656 . .
F(9) F(3) B(2) F(4) 120(6) . . .
F(9) F(3) B(2) F(5) -120(6) . . .
F(9) F(3) B(2) F(6) -1(5) . . .
F(9) F(3) B(2) F(7) -28(7) . . .
F(9) F(3) B(2) F(8) 102(6) . . .
F(9) F(3) B(2) F(10) -153(6) . . .
F(8) F(4) B(2) F(3) -52(2) . . .
F(8) F(4) B(2) F(5) -172(2) . . .
F(8) F(4) B(2) F(6) 68(2) . . .
F(8) F(4) B(2) F(7) 103(2) . . .
F(8) F(4) B(2) F(9) -35(2) . . .
F(8) F(4) B(2) F(10) -141(2) . . .
F(7) F(5) F(10) B(2) 12.0(9) . . .
F(10) F(5) F(7) F(6) -47(3) . . .
F(10) F(5) F(7) B(2) -15.8(13) . . .
F(7) F(5) B(2) F(3) 130.0(10) . . .
F(7) F(5) B(2) F(4) -108.0(9) . . .
F(7) F(5) B(2) F(6) 12.3(9) . . .
F(7) F(5) B(2) F(8) -111.8(14) . . .
F(7) F(5) B(2) F(9) 113.5(15) . . .
F(7) F(5) B(2) F(10) -166.0(13) . . .
B(2) F(5) F(7) F(6) -32(2) . . .
F(10) F(5) B(2) F(3) -64.1(10) . . .
F(10) F(5) B(2) F(4) 58.0(10) . . .
F(10) F(5) B(2) F(6) 178.3(10) . . .
F(10) F(5) B(2) F(7) 166.0(13) . . .
F(10) F(5) B(2) F(8) 54.1(15) . . .
F(10) F(5) B(2) F(9) -80.5(15) . . .
F(7) F(6) B(2) F(3) -141(2) . . .
F(7) F(6) B(2) F(4) 97(2) . . .
F(7) F(6) B(2) F(5) -23(2) . . .
F(7) F(6) B(2) F(8) 118(2) . . .
F(7) F(6) B(2) F(9) -141(2) . . .
F(7) F(6) B(2) F(10) -21(2) . . .
B(2) F(6) F(7) F(5) 25(2) . . .
F(5) F(7) B(2) F(3) -105.4(11) . . .
F(5) F(7) B(2) F(4) 106.0(5) . . .
F(5) F(7) B(2) F(6) -158.0(19) . . .
F(5) F(7) B(2) F(8) 130.3(7) . . .
F(5) F(7) B(2) F(9) -114(2) . . .
F(5) F(7) B(2) F(10) 9.4(9) . . .
F(6) F(7) B(2) F(3) 53(2) . . .
F(6) F(7) B(2) F(4) -95.9(16) . . .
F(6) F(7) B(2) F(5) 158.0(19) . . .
F(6) F(7) B(2) F(8) -71.7(18) . . .
F(6) F(7) B(2) F(9) 44(2) . . .
F(6) F(7) B(2) F(10) 167.4(15) . . .
F(4) F(8) B(2) F(3) 132(2) . . .
F(4) F(8) B(2) F(5) 9(2) . . .
F(4) F(8) B(2) F(6) -118(2) . . .
F(4) F(8) B(2) F(7) -86(2) . . .
F(4) F(8) B(2) F(9) 149(2) . . .
F(4) F(8) B(2) F(10) 40(2) . . .
F(3) F(9) B(2) F(4) -67(6) . . .
F(3) F(9) B(2) F(5) 67(6) . . .
F(3) F(9) B(2) F(6) 179(4) . . .
F(3) F(9) B(2) F(7) 157(5) . . .
F(3) F(9) B(2) F(8) -80(6) . . .
F(3) F(9) B(2) F(10) 28(7) . . .
F(5) F(10) B(2) F(3) 121.7(9) . . .
F(5) F(10) B(2) F(4) -126.5(8) . . .
F(5) F(10) B(2) F(6) -3.0(17) . . .
F(5) F(10) B(2) F(7) -15.2(15) . . .
F(5) F(10) B(2) F(8) -140.9(10) . . .
F(5) F(10) B(2) F(9) 113.8(19) . . .
Cu(1) N(1) C(1) C(3) -176.1(2) . . .
Cu(1) N(1) C(1) H(1) 3.9 . . .
Cu(1) N(1) C(2) N(2) 178.1(2) . . .
Cu(1) N(1) C(2) H(2) -1.9 . . .
C(1) N(1) C(2) N(2) 1.4(5) . . .
C(1) N(1) C(2) H(2) -178.6 . . .
C(2) N(1) C(1) C(3) 0.5(5) . . .
C(2) N(1) C(1) H(1) -179.5 . . .
Cu(2) N(2) C(2) N(1) 170.7(2) . . .
Cu(2) N(2) C(2) H(2) -9.3 . . .
Cu(2) N(2) C(4) C(3) -173.1(2) . . .
Cu(2) N(2) C(4) C(5) 4.8(3) . . .
C(2) N(2) C(4) C(3) 0.7(4) . . .
C(2) N(2) C(4) C(5) 178.6(2) . . .
C(4) N(2) C(2) N(1) -2.0(5) . . .
C(4) N(2) C(2) H(2) 178.1 . . .
Cu(2) N(3) C(5) C(4) 3.4(3) . . .
Cu(2) N(3) C(5) C(6) -178.7(2) . . .
Cu(2) N(3) C(8) N(4) -176.8(2) . . .
Cu(2) N(3) C(8) H(6) 3.2 . . .
C(5) N(3) C(8) N(4) 0.7(4) . . .
C(5) N(3) C(8) H(6) -179.3 . . .
C(8) N(3) C(5) C(4) -174.4(2) . . .
C(8) N(3) C(5) C(6) 3.5(4) . . .
Cu(1) N(4) C(7) C(6) -163.5(2) 4_565 . .
Cu(1) N(4) C(7) H(5) 16.5 4_565 . .
Cu(1) N(4) C(8) N(3) 163.2(2) 4_565 . .
Cu(1) N(4) C(8) H(6) -16.8 4_565 . .
C(7) N(4) C(8) N(3) -3.9(4) . . .
C(7) N(4) C(8) H(6) 176.1 . . .
C(8) N(4) C(7) C(6) 2.9(4) . . .
C(8) N(4) C(7) H(5) -177.0 . . .
N(1) C(1) C(3) C(4) -1.6(5) . . .
N(1) C(1) C(3) H(3) 178.4 . . .
H(1) C(1) C(3) C(4) 178.4 . . .
H(1) C(1) C(3) H(3) -1.6 . . .
C(1) C(3) C(4) N(2) 1.0(5) . . .
C(1) C(3) C(4) C(5) -176.7(3) . . .
H(3) C(3) C(4) N(2) -179.0 . . .
H(3) C(3) C(4) C(5) 3.4 . . .
N(2) C(4) C(5) N(3) -5.5(4) . . .
N(2) C(4) C(5) C(6) 176.6(3) . . .
C(3) C(4) C(5) N(3) 172.3(3) . . .
C(3) C(4) C(5) C(6) -5.6(5) . . .
N(3) C(5) C(6) C(7) -4.3(4) . . .
N(3) C(5) C(6) H(4) 175.7 . . .
C(4) C(5) C(6) C(7) 173.5(2) . . .
C(4) C(5) C(6) H(4) -6.6 . . .
C(5) C(6) C(7) N(4) 1.0(4) . . .
C(5) C(6) C(7) H(5) -179.0 . . .
H(4) C(6) C(7) N(4) -179.0 . . .
H(4) C(6) C(7) H(5) 1.0 . . .
Cu(1) C(9) C(10) H(9) -110.6 . . .
Cu(1) C(9) C(10) H(10) 110.6 . . .
H(7) C(9) C(10) Cu(1) -110.5 . . .
H(7) C(9) C(10) H(9) 138.9 . . .
H(7) C(9) C(10) H(10) 0.1 . . .
H(8) C(9) C(10) Cu(1) 110.6 . . .
H(8) C(9) C(10) H(9) -0.0 . . .
H(8) C(9) C(10) H(10) -138.8 . . .
